data_4038608
loop_
_publ_author_name
'Ben Jamaa, Abdelkhalek'
'Latrache, Mohammed'
'Riguet, Emmanuel'
'Grellepois, Fabienne'

_publ_section_title
;
 cis-Dihydroxylated \a-Trifluoromethylated N,O-Acetal from l-Tartaric
 Acid: Synthesis of Tetrasubstituted Stereocenter via Diastereoselective
 Pictet-Spengler Cyclization of N-Acyliminium Ions
;
_journal_name_full 'The Journal of Organic Chemistry'
_journal_paper_doi 10.1021/acs.joc.0c00801
_journal_year 2020
_chemical_absolute_configuration ad
_chemical_formula_moiety 'C18 H22 F3 N O6'
_chemical_formula_sum 'C18 H22 F3 N O6'
_chemical_formula_weight 405.36
_space_group_crystal_system orthorhombic
_space_group_IT_number 19
_space_group_name_Hall 'P 2ac 2ab'
_space_group_name_H-M_alt 'P 21 21 21'
_atom_sites_solution_hydrogens geom
_atom_sites_solution_primary dual
_audit_creation_date 2019-03-07
_audit_creation_method
;
Olex2 1.2
(compiled 2018.05.29 svn.r3508 for OlexSys, GUI svn.r5506)
;
_cell_angle_alpha 90
_cell_angle_beta 90
_cell_angle_gamma 90
_cell_formula_units_Z 4
_cell_length_a 5.6895(2)
_cell_length_b 12.5824(5)
_cell_length_c 25.6234(10)
_cell_measurement_reflns_used 9742
_cell_measurement_temperature 100(2)
_cell_measurement_theta_max 72.111
_cell_measurement_theta_min 3.45
_cell_volume 1834.32(12)
_computing_cell_refinement 'SAINT V8.38A (?, 2016)'
_computing_data_reduction 'SAINT V8.38A (?, 2016)'
_computing_molecular_graphics 'Olex2 (Dolomanov et al., 2009)'
_computing_publication_material 'Olex2 (Dolomanov et al., 2009)'
_computing_structure_refinement 'XL (Sheldrick, 2008)'
_computing_structure_solution 'XT (Sheldrick, 2015)'
_diffrn_ambient_temperature 100.0
_diffrn_measured_fraction_theta_full 1.000
_diffrn_measured_fraction_theta_max 1.000
_diffrn_measurement_device_type 'Bruker APEX-II CCD'
_diffrn_measurement_method '\f and \w scans'
_diffrn_radiation_type CuK\a
_diffrn_radiation_wavelength 1.54178
_diffrn_reflns_av_R_equivalents 0.0347
_diffrn_reflns_av_unetI/netI 0.0196
_diffrn_reflns_Laue_measured_fraction_full 1.000
_diffrn_reflns_Laue_measured_fraction_max 1.000
_diffrn_reflns_limit_h_max 7
_diffrn_reflns_limit_h_min -7
_diffrn_reflns_limit_k_max 15
_diffrn_reflns_limit_k_min -15
_diffrn_reflns_limit_l_max 31
_diffrn_reflns_limit_l_min -27
_diffrn_reflns_number 24533
_diffrn_reflns_point_group_measured_fraction_full 1.000
_diffrn_reflns_point_group_measured_fraction_max 0.999
_diffrn_reflns_theta_full 67.679
_diffrn_reflns_theta_max 72.238
_diffrn_reflns_theta_min 3.450
_diffrn_standards_number 0
_exptl_absorpt_coefficient_mu 1.117
_exptl_absorpt_correction_T_max 0.7536
_exptl_absorpt_correction_T_min 0.6969
_exptl_absorpt_correction_type numerical
_exptl_absorpt_process_details
'SADABS-2016/2 (Bruker,2016/2) was used for absorption correction. wR2(int) was 0.0760 before and 0.0591 after correction. The Ratio of minimum to maximum transmission is 0.9248. The \l/2 correction factor is Not present.'
_exptl_crystal_colour colourless
_exptl_crystal_density_diffrn 1.468
_exptl_crystal_description needle
_exptl_crystal_F_000 848
_exptl_crystal_size_max 0.302
_exptl_crystal_size_mid 0.294
_exptl_crystal_size_min 0.16
_refine_diff_density_max 0.260
_refine_diff_density_min -0.153
_refine_diff_density_rms 0.033
_refine_ls_abs_structure_details
;
 Flack x determined using 1422 quotients [(I+)-(I-)]/[(I+)+(I-)]
 (Parsons, Flack and Wagner, Acta Cryst. B69 (2013) 249-259).
;
_refine_ls_abs_structure_Flack 0.07(3)
_refine_ls_extinction_coef 0.0015(2)
_refine_ls_extinction_expression Fc^*^=kFc[1+0.001xFc^2^\l^3^/sin(2\q)]^-1/4^
_refine_ls_extinction_method 'SHELXL-2017/1 (Sheldrick 2017)'
_refine_ls_goodness_of_fit_ref 1.069
_refine_ls_hydrogen_treatment constr
_refine_ls_matrix_type full
_refine_ls_number_parameters 259
_refine_ls_number_reflns 3586
_refine_ls_number_restraints 0
_refine_ls_restrained_S_all 1.069
_refine_ls_R_factor_all 0.0245
_refine_ls_R_factor_gt 0.0235
_refine_ls_shift/su_max 0.001
_refine_ls_shift/su_mean 0.000
_refine_ls_structure_factor_coef Fsqd
_refine_ls_weighting_details 'w=1/[\s^2^(Fo^2^)+(0.0261P)^2^+0.4799P] where P=(Fo^2^+2Fc^2^)/3'
_refine_ls_weighting_scheme calc
_refine_ls_wR_factor_gt 0.0581
_refine_ls_wR_factor_ref 0.0588
_reflns_Friedel_coverage 0.705
_reflns_Friedel_fraction_full 0.999
_reflns_Friedel_fraction_max 0.999
_reflns_number_gt 3481
_reflns_number_total 3586
_reflns_threshold_expression 'I > 2\s(I)'
_cod_data_source_file jo0c00801_si_002.cif
_cod_data_source_block 19fg042_0m_a
_cod_database_code 4038608
_shelx_shelxl_version_number 2017/1
_shelx_space_group_comment
;
The symmetry employed for this shelxl refinement is uniquely defined
by the following loop, which should always be used as a source of
symmetry information in preference to the above space-group names.
They are only intended as comments.
;
_olex2_refinement_description
;
1. Fixed Uiso
 At 1.2 times of:
  All C(H) groups, All C(H,H) groups
 At 1.5 times of:
  All C(H,H,H) groups, All O(H) groups
2.a Ternary CH refined with riding coordinates:
 C4(H4), C5(H5)
2.b Secondary CH2 refined with riding coordinates:
 C8(H8A,H8B), C9(H9A,H9B)
2.c Aromatic/amide H refined with riding coordinates:
 C15(H15), C12(H12), C11(H11)
2.d Idealised Me refined as rotating group:
 C3(H3A,H3B,H3C), C17(H17A,H17B,H17C), C16(H16A,H16B,H16C), C1(H1A,H1B,H1C)
2.e Idealised tetrahedral OH refined as rotating group:
 O3(H3)
;
_olex2_submission_special_instructions 'No special instructions were received'

loop_
_space_group_symop_operation_xyz
'x, y, z'
'-x+1/2, -y, z+1/2'
'-x, y+1/2, -z+1/2'
'x+1/2, -y+1/2, -z'

loop_
_atom_site_label
_atom_site_type_symbol
_atom_site_fract_x
_atom_site_fract_y
_atom_site_fract_z
_atom_site_U_iso_or_equiv
_atom_site_adp_type
_atom_site_occupancy
_atom_site_site_symmetry_order
_atom_site_calc_flag
_atom_site_refinement_flags_posn
_atom_site_refinement_flags_adp
_atom_site_refinement_flags_occupancy
_atom_site_disorder_assembly
_atom_site_disorder_group
F3 F 0.2359(2) 0.19558(8) 0.50073(4) 0.0220(2) Uani 1 1 d . . . . .
F4 F 0.3773(2) 0.03879(9) 0.51138(4) 0.0236(3) Uani 1 1 d . . . . .
F2 F 0.0175(2) 0.07159(9) 0.53250(4) 0.0242(2) Uani 1 1 d . . . . .
O3 O 0.5392(2) 0.17501(9) 0.58509(5) 0.0157(3) Uani 1 1 d . . . . .
H3 H 0.594925 0.181607 0.615270 0.024 Uiso 1 1 calc GR . . . .
O2 O 0.4507(2) 0.04589(10) 0.66304(4) 0.0164(3) Uani 1 1 d . . . . .
O4 O -0.1457(2) 0.23156(10) 0.67043(5) 0.0193(3) Uani 1 1 d . . . . .
O6 O 0.4925(2) 0.81330(9) 0.57181(5) 0.0203(3) Uani 1 1 d . . . . .
O1 O 0.0968(2) 0.03014(11) 0.70583(5) 0.0188(3) Uani 1 1 d . . . . .
O5 O 0.1389(2) 0.78451(9) 0.63356(5) 0.0207(3) Uani 1 1 d . . . . .
N1 N 0.1510(2) 0.21752(11) 0.61058(5) 0.0126(3) Uani 1 1 d . . . . .
C4 C 0.2756(3) 0.04031(13) 0.62395(6) 0.0128(3) Uani 1 1 d . . . . .
H4 H 0.276215 -0.028441 0.604373 0.015 Uiso 1 1 calc R . . . .
C7 C 0.0032(3) 0.17936(13) 0.64727(6) 0.0136(3) Uani 1 1 d . . . . .
C13 C 0.4544(3) 0.71046(13) 0.58722(7) 0.0156(3) Uani 1 1 d . . . . .
C18 C 0.2356(3) 0.11187(13) 0.53238(7) 0.0164(3) Uani 1 1 d . . . . .
C10 C 0.3449(3) 0.50566(13) 0.62318(7) 0.0159(4) Uani 1 1 d . . . . .
C15 C 0.2050(3) 0.59292(13) 0.63756(7) 0.0158(3) Uani 1 1 d . . . . .
H15 H 0.071553 0.582298 0.659222 0.019 Uiso 1 1 calc R . . . .
C14 C 0.2603(3) 0.69452(13) 0.62037(6) 0.0154(3) Uani 1 1 d . . . . .
C5 C 0.0488(3) 0.06001(13) 0.65367(7) 0.0139(3) Uani 1 1 d . . . . .
H5 H -0.083372 0.017153 0.638854 0.017 Uiso 1 1 calc R . . . .
C8 C 0.1649(3) 0.33117(13) 0.59761(7) 0.0154(3) Uani 1 1 d . . . . .
H8A H 0.004423 0.359400 0.592113 0.018 Uiso 1 1 calc R . . . .
H8B H 0.253736 0.340137 0.564672 0.018 Uiso 1 1 calc R . . . .
C6 C 0.3096(3) 0.13891(12) 0.58832(7) 0.0126(3) Uani 1 1 d . . . . .
C12 C 0.5912(3) 0.62447(14) 0.57286(7) 0.0191(4) Uani 1 1 d . . . . .
H12 H 0.722534 0.634413 0.550491 0.023 Uiso 1 1 calc R . . . .
C2 C 0.3470(3) 0.03119(14) 0.71376(7) 0.0163(4) Uani 1 1 d . . . . .
C11 C 0.5362(3) 0.52293(13) 0.59127(7) 0.0188(4) Uani 1 1 d . . . . .
H11 H 0.632758 0.464553 0.581594 0.023 Uiso 1 1 calc R . . . .
C9 C 0.2859(3) 0.39452(13) 0.64108(7) 0.0180(4) Uani 1 1 d . . . . .
H9A H 0.180973 0.398238 0.671842 0.022 Uiso 1 1 calc R . . . .
H9B H 0.431905 0.357560 0.651704 0.022 Uiso 1 1 calc R . . . .
C3 C 0.4199(4) -0.07567(16) 0.73518(8) 0.0246(4) Uani 1 1 d . . . . .
H3A H 0.332772 -0.090216 0.767389 0.037 Uiso 1 1 calc GR . . . .
H3B H 0.588854 -0.075074 0.742645 0.037 Uiso 1 1 calc GR . . . .
H3C H 0.385435 -0.131068 0.709410 0.037 Uiso 1 1 calc GR . . . .
C17 C 0.6901(3) 0.83179(15) 0.53863(8) 0.0247(4) Uani 1 1 d . . . . .
H17A H 0.672699 0.790232 0.506517 0.037 Uiso 1 1 calc GR . . . .
H17B H 0.834313 0.810268 0.556678 0.037 Uiso 1 1 calc GR . . . .
H17C H 0.698827 0.907535 0.529950 0.037 Uiso 1 1 calc GR . . . .
C16 C -0.0421(3) 0.77210(15) 0.67200(8) 0.0240(4) Uani 1 1 d . . . . .
H16A H -0.167412 0.726935 0.657962 0.036 Uiso 1 1 calc GR . . . .
H16B H -0.106786 0.841942 0.680988 0.036 Uiso 1 1 calc GR . . . .
H16C H 0.024025 0.738955 0.703339 0.036 Uiso 1 1 calc GR . . . .
C1 C 0.4198(4) 0.12363(17) 0.74751(8) 0.0283(5) Uani 1 1 d . . . . .
H1A H 0.349905 0.189177 0.733870 0.043 Uiso 1 1 calc GR . . . .
H1B H 0.591441 0.130001 0.747287 0.043 Uiso 1 1 calc GR . . . .
H1C H 0.365264 0.111816 0.783327 0.043 Uiso 1 1 calc GR . . . .

loop_
_atom_site_aniso_label
_atom_site_aniso_U_11
_atom_site_aniso_U_22
_atom_site_aniso_U_33
_atom_site_aniso_U_23
_atom_site_aniso_U_13
_atom_site_aniso_U_12
F3 0.0325(6) 0.0197(5) 0.0138(5) 0.0035(4) -0.0031(4) 0.0033(5)
F4 0.0318(6) 0.0217(5) 0.0174(5) -0.0055(4) -0.0003(4) 0.0096(5)
F2 0.0219(6) 0.0294(6) 0.0212(5) -0.0058(4) -0.0053(4) -0.0063(5)
O3 0.0126(6) 0.0191(6) 0.0155(6) 0.0042(5) -0.0008(5) -0.0024(5)
O2 0.0127(6) 0.0226(6) 0.0140(6) 0.0053(5) -0.0013(5) 0.0021(5)
O4 0.0152(6) 0.0186(6) 0.0243(7) -0.0031(5) 0.0023(5) 0.0027(5)
O6 0.0207(6) 0.0127(6) 0.0276(7) 0.0024(5) 0.0085(5) -0.0008(5)
O1 0.0145(6) 0.0241(7) 0.0176(6) 0.0071(5) 0.0021(5) 0.0012(5)
O5 0.0216(6) 0.0110(6) 0.0296(7) 0.0012(5) 0.0102(6) 0.0022(5)
N1 0.0150(7) 0.0093(6) 0.0136(6) -0.0001(5) -0.0020(5) 0.0009(5)
C4 0.0136(8) 0.0112(7) 0.0137(8) 0.0005(6) -0.0010(6) 0.0015(6)
C7 0.0108(7) 0.0141(8) 0.0159(8) -0.0017(6) -0.0048(6) -0.0005(6)
C13 0.0182(8) 0.0111(8) 0.0174(8) 0.0002(6) -0.0017(7) -0.0016(6)
C18 0.0180(8) 0.0152(8) 0.0160(8) 0.0000(6) -0.0018(7) 0.0031(7)
C10 0.0219(9) 0.0121(8) 0.0138(8) -0.0018(6) -0.0059(7) -0.0014(7)
C15 0.0174(8) 0.0145(8) 0.0154(8) -0.0010(6) -0.0004(7) -0.0016(6)
C14 0.0162(8) 0.0125(8) 0.0175(8) -0.0018(6) -0.0012(7) 0.0002(7)
C5 0.0127(8) 0.0133(8) 0.0159(8) 0.0025(6) -0.0002(6) -0.0011(6)
C8 0.0208(9) 0.0091(7) 0.0163(8) 0.0009(6) -0.0050(7) 0.0010(7)
C6 0.0123(8) 0.0115(7) 0.0139(8) 0.0013(6) -0.0010(6) 0.0005(6)
C12 0.0189(9) 0.0177(9) 0.0207(8) -0.0024(7) 0.0034(7) 0.0002(7)
C2 0.0150(8) 0.0204(9) 0.0135(8) 0.0024(7) 0.0016(6) 0.0008(7)
C11 0.0218(9) 0.0132(8) 0.0216(9) -0.0034(7) 0.0000(7) 0.0041(7)
C9 0.0260(9) 0.0118(8) 0.0161(8) 0.0001(6) -0.0047(7) -0.0011(7)
C3 0.0228(10) 0.0286(10) 0.0226(9) 0.0112(8) -0.0001(8) 0.0038(8)
C17 0.0204(9) 0.0198(9) 0.0338(11) 0.0077(8) 0.0084(8) -0.0011(7)
C16 0.0227(10) 0.0155(8) 0.0337(11) -0.0005(8) 0.0115(8) 0.0008(8)
C1 0.0246(10) 0.0332(11) 0.0272(10) -0.0115(9) 0.0028(9) -0.0030(9)

loop_
_atom_type_symbol
_atom_type_description
_atom_type_scat_dispersion_real
_atom_type_scat_dispersion_imag
_atom_type_scat_source
C C 0.0181 0.0091 'International Tables Vol C Tables 4.2.6.8 and 6.1.1.4'
H H 0.0000 0.0000 'International Tables Vol C Tables 4.2.6.8 and 6.1.1.4'
F F 0.0727 0.0534 'International Tables Vol C Tables 4.2.6.8 and 6.1.1.4'
N N 0.0311 0.0180 'International Tables Vol C Tables 4.2.6.8 and 6.1.1.4'
O O 0.0492 0.0322 'International Tables Vol C Tables 4.2.6.8 and 6.1.1.4'

loop_
_geom_angle_atom_site_label_1
_geom_angle_atom_site_label_2
_geom_angle_atom_site_label_3
_geom_angle
_geom_angle_site_symmetry_1
_geom_angle_site_symmetry_3
_geom_angle_publ_flag
C6 O3 H3 109.5 . . ?
C4 O2 C2 110.16(12) . . ?
C13 O6 C17 116.71(14) . . ?
C5 O1 C2 108.80(13) . . ?
C14 O5 C16 116.24(13) . . ?
C7 N1 C8 122.50(14) . . ?
C7 N1 C6 114.68(14) . . ?
C6 N1 C8 122.60(14) . . ?
O2 C4 H4 113.3 . . ?
O2 C4 C5 103.61(12) . . ?
O2 C4 C6 106.80(13) . . ?
C5 C4 H4 113.3 . . ?
C5 C4 C6 105.69(13) . . ?
C6 C4 H4 113.3 . . ?
O4 C7 N1 125.27(16) . . ?
O4 C7 C5 126.18(16) . . ?
N1 C7 C5 108.53(14) . . ?
O6 C13 C14 115.62(14) . . ?
O6 C13 C12 125.00(16) . . ?
C12 C13 C14 119.39(16) . . ?
F3 C18 F4 107.38(14) . . ?
F3 C18 F2 107.59(14) . . ?
F3 C18 C6 113.23(14) . . ?
F4 C18 F2 107.41(14) . . ?
F4 C18 C6 111.34(14) . . ?
F2 C18 C6 109.66(14) . . ?
C15 C10 C9 121.21(16) . . ?
C11 C10 C15 118.66(16) . . ?
C11 C10 C9 120.11(16) . . ?
C10 C15 H15 119.7 . . ?
C14 C15 C10 120.53(16) . . ?
C14 C15 H15 119.7 . . ?
O5 C14 C13 115.29(14) . . ?
O5 C14 C15 124.69(15) . . ?
C15 C14 C13 120.02(15) . . ?
O1 C5 C4 105.43(13) . . ?
O1 C5 C7 113.20(14) . . ?
O1 C5 H5 111.1 . . ?
C4 C5 C7 104.48(13) . . ?
C4 C5 H5 111.1 . . ?
C7 C5 H5 111.1 . . ?
N1 C8 H8A 109.3 . . ?
N1 C8 H8B 109.3 . . ?
N1 C8 C9 111.46(13) . . ?
H8A C8 H8B 108.0 . . ?
C9 C8 H8A 109.3 . . ?
C9 C8 H8B 109.3 . . ?
O3 C6 N1 112.66(13) . . ?
O3 C6 C4 114.50(13) . . ?
O3 C6 C18 106.03(14) . . ?
N1 C6 C4 103.60(13) . . ?
N1 C6 C18 110.31(13) . . ?
C18 C6 C4 109.78(13) . . ?
C13 C12 H12 120.0 . . ?
C13 C12 C11 119.98(16) . . ?
C11 C12 H12 120.0 . . ?
O2 C2 C3 109.28(14) . . ?
O2 C2 C1 107.85(15) . . ?
O1 C2 O2 106.20(13) . . ?
O1 C2 C3 108.36(15) . . ?
O1 C2 C1 111.10(16) . . ?
C1 C2 C3 113.77(16) . . ?
C10 C11 C12 121.40(16) . . ?
C10 C11 H11 119.3 . . ?
C12 C11 H11 119.3 . . ?
C10 C9 C8 111.14(14) . . ?
C10 C9 H9A 109.4 . . ?
C10 C9 H9B 109.4 . . ?
C8 C9 H9A 109.4 . . ?
C8 C9 H9B 109.4 . . ?
H9A C9 H9B 108.0 . . ?
C2 C3 H3A 109.5 . . ?
C2 C3 H3B 109.5 . . ?
C2 C3 H3C 109.5 . . ?
H3A C3 H3B 109.5 . . ?
H3A C3 H3C 109.5 . . ?
H3B C3 H3C 109.5 . . ?
O6 C17 H17A 109.5 . . ?
O6 C17 H17B 109.5 . . ?
O6 C17 H17C 109.5 . . ?
H17A C17 H17B 109.5 . . ?
H17A C17 H17C 109.5 . . ?
H17B C17 H17C 109.5 . . ?
O5 C16 H16A 109.5 . . ?
O5 C16 H16B 109.5 . . ?
O5 C16 H16C 109.5 . . ?
H16A C16 H16B 109.5 . . ?
H16A C16 H16C 109.5 . . ?
H16B C16 H16C 109.5 . . ?
C2 C1 H1A 109.5 . . ?
C2 C1 H1B 109.5 . . ?
C2 C1 H1C 109.5 . . ?
H1A C1 H1B 109.5 . . ?
H1A C1 H1C 109.5 . . ?
H1B C1 H1C 109.5 . . ?

loop_
_geom_bond_atom_site_label_1
_geom_bond_atom_site_label_2
_geom_bond_distance
_geom_bond_site_symmetry_2
_geom_bond_publ_flag
F3 C18 1.3294(19) . ?
F4 C18 1.336(2) . ?
F2 C18 1.340(2) . ?
O3 H3 0.8400 . ?
O3 C6 1.385(2) . ?
O2 C4 1.414(2) . ?
O2 C2 1.439(2) . ?
O4 C7 1.225(2) . ?
O6 C13 1.370(2) . ?
O6 C17 1.429(2) . ?
O1 C5 1.415(2) . ?
O1 C2 1.438(2) . ?
O5 C14 1.369(2) . ?
O5 C16 1.434(2) . ?
N1 C7 1.349(2) . ?
N1 C8 1.470(2) . ?
N1 C6 1.455(2) . ?
C4 H4 1.0000 . ?
C4 C5 1.519(2) . ?
C4 C6 1.553(2) . ?
C7 C5 1.533(2) . ?
C13 C14 1.408(2) . ?
C13 C12 1.383(2) . ?
C18 C6 1.532(2) . ?
C10 C15 1.405(2) . ?
C10 C11 1.379(3) . ?
C10 C9 1.510(2) . ?
C15 H15 0.9500 . ?
C15 C14 1.388(2) . ?
C5 H5 1.0000 . ?
C8 H8A 0.9900 . ?
C8 H8B 0.9900 . ?
C8 C9 1.533(2) . ?
C12 H12 0.9500 . ?
C12 C11 1.397(2) . ?
C2 C3 1.510(2) . ?
C2 C1 1.507(3) . ?
C11 H11 0.9500 . ?
C9 H9A 0.9900 . ?
C9 H9B 0.9900 . ?
C3 H3A 0.9800 . ?
C3 H3B 0.9800 . ?
C3 H3C 0.9800 . ?
C17 H17A 0.9800 . ?
C17 H17B 0.9800 . ?
C17 H17C 0.9800 . ?
C16 H16A 0.9800 . ?
C16 H16B 0.9800 . ?
C16 H16C 0.9800 . ?
C1 H1A 0.9800 . ?
C1 H1B 0.9800 . ?
C1 H1C 0.9800 . ?
